data_2229028
loop_
_publ_author_name
'Luo, Yang-Hui'
'Qian, Xiao-Min'
'Gao, Ge'
'Li, Jin-Feng'
'Mao, Shu-Lin'

_publ_section_title
;
 Aqua[bis(2-ethyl-5-methyl-1<i>H</i>-imidazol-4-yl-\k<i>N</i>^3^)methane]oxalatocopper(II)
 dihydrate
;
_journal_coeditor_code DN2649
_journal_issue 2
_journal_name_full 'Acta Crystallographica Section E'
_journal_page_first m172
_journal_paper_doi 10.1107/S1600536811001012
_journal_volume 67
_journal_year 2011
_chemical_formula_iupac '[Cu (C2 O4) (C13 H20 N4) (H2 O)], 2H2 O'
_chemical_formula_moiety 'C15 H22 Cu N4 O5, 2(H2 O)'
_chemical_formula_sum 'C15 H26 Cu N4 O7'
_chemical_formula_weight 437.94
_chemical_name_systematic
;
Aqua[bis(2-ethyl-5-methyl-1<i>H</i>-imidazol-4-yl-
\k<i>N</i>^3^)methane]oxalatocopper(II) dihydrate
;
_space_group_IT_number 14
_symmetry_cell_setting monoclinic
_symmetry_space_group_name_Hall '-P 2ybc'
_symmetry_space_group_name_H-M 'P 1 21/c 1'
_atom_sites_solution_hydrogens geom
_atom_sites_solution_primary direct
_atom_sites_solution_secondary difmap
_audit_creation_method SHELXL-97
_cell_angle_alpha 90.00
_cell_angle_beta 107.3040(10)
_cell_angle_gamma 90.00
_cell_formula_units_Z 4
_cell_length_a 12.1711(13)
_cell_length_b 23.167(2)
_cell_length_c 7.4400(8)
_cell_measurement_reflns_used 1383
_cell_measurement_temperature 298(2)
_cell_measurement_theta_max 26.027
_cell_measurement_theta_min 3.000
_cell_volume 2002.9(3)
_computing_cell_refinement 'CrystalClear (Rigaku, 2005)'
_computing_data_collection 'CrystalClear (Rigaku, 2005)'
_computing_data_reduction 'CrystalClear (Rigaku, 2005)'
_computing_molecular_graphics
;
ORTEPIII (Burnett & Johnson, 1996), ORTEP-3 for Windows (Farrugia,
1997) and
PLATON (Spek, 2009)
;
_computing_publication_material 'SHELXL97 (Sheldrick, 2008)'
_computing_structure_refinement 'SHELXL97 (Sheldrick, 2008)'
_computing_structure_solution 'SHELXS97 (Sheldrick, 2008)'
_diffrn_ambient_temperature 298(2)
_diffrn_detector_area_resol_mean 8.192
_diffrn_measured_fraction_theta_full 0.999
_diffrn_measured_fraction_theta_max 0.999
_diffrn_measurement_device_type 'Rigaku <b>MODEL?</b> CCD area-detector'
_diffrn_measurement_method '\f and \w'
_diffrn_radiation_monochromator graphite
_diffrn_radiation_source 'fine-focus sealed tube'
_diffrn_radiation_type MoK\a
_diffrn_radiation_wavelength 0.71073
_diffrn_reflns_av_R_equivalents 0.0711
_diffrn_reflns_av_sigmaI/netI 0.1042
_diffrn_reflns_limit_h_max 14
_diffrn_reflns_limit_h_min -14
_diffrn_reflns_limit_k_max 21
_diffrn_reflns_limit_k_min -27
_diffrn_reflns_limit_l_max 8
_diffrn_reflns_limit_l_min -8
_diffrn_reflns_number 10119
_diffrn_reflns_theta_full 25.02
_diffrn_reflns_theta_max 25.02
_diffrn_reflns_theta_min 2.48
_exptl_absorpt_coefficient_mu 1.133
_exptl_absorpt_correction_T_max 0.8760
_exptl_absorpt_correction_T_min 0.6925
_exptl_absorpt_correction_type multi-scan
_exptl_absorpt_process_details '(CrystalClear; Rigaku, 2005)'
_exptl_crystal_colour Blue
_exptl_crystal_density_diffrn 1.452
_exptl_crystal_density_method 'not measured'
_exptl_crystal_description Prism
_exptl_crystal_F_000 916
_exptl_crystal_size_max 0.35
_exptl_crystal_size_mid 0.18
_exptl_crystal_size_min 0.12
_refine_diff_density_max 0.343
_refine_diff_density_min -0.309
_refine_ls_extinction_method none
_refine_ls_goodness_of_fit_ref 0.805
_refine_ls_hydrogen_treatment constr
_refine_ls_matrix_type full
_refine_ls_number_parameters 248
_refine_ls_number_reflns 3528
_refine_ls_number_restraints 0
_refine_ls_restrained_S_all 0.805
_refine_ls_R_factor_all 0.0899
_refine_ls_R_factor_gt 0.0449
_refine_ls_shift/su_max 0.003
_refine_ls_shift/su_mean 0.000
_refine_ls_structure_factor_coef Fsqd
_refine_ls_weighting_details 'calc w=1/[\s^2^(Fo^2^)+(0.0336P)^2^+0.0000P] where P=(Fo^2^+2Fc^2^)/3'
_refine_ls_weighting_scheme calc
_refine_ls_wR_factor_gt 0.0828
_refine_ls_wR_factor_ref 0.0921
_reflns_number_gt 1958
_reflns_number_total 3528
_reflns_threshold_expression I>2\s(I)
_cod_data_source_file dn2649.cif
_cod_data_source_block I
_cod_original_cell_volume 2002.9(4)
_cod_original_sg_symbol_H-M 'P 21/c'
_cod_database_code 2229028
_cod_database_fobs_code 2229028

loop_
_symmetry_equiv_pos_as_xyz
'x, y, z'
'-x, y+1/2, -z+1/2'
'-x, -y, -z'
'x, -y-1/2, z-1/2'

loop_
_atom_site_type_symbol
_atom_site_label
_atom_site_fract_x
_atom_site_fract_y
_atom_site_fract_z
_atom_site_U_iso_or_equiv
_atom_site_adp_type
_atom_site_calc_flag
_atom_site_refinement_flags
_atom_site_occupancy
_atom_site_disorder_assembly
_atom_site_disorder_group
Cu Cu1 0.76270(4) 0.413233(19) 0.51168(7) 0.03980(17) Uani d . 1 . .
O O1 0.7228(2) 0.49415(10) 0.4554(4) 0.0521(8) Uani d . 1 . .
O O2 0.7628(2) 0.56946(12) 0.2999(4) 0.0607(9) Uani d . 1 . .
O O3 0.8807(2) 0.43059(12) 0.3849(4) 0.0489(8) Uani d . 1 . .
O O4 0.9308(3) 0.50045(13) 0.2201(5) 0.0744(11) Uani d . 1 . .
O O5 0.8745(2) 0.44573(12) 0.8111(4) 0.0598(8) Uani d . 1 . .
H H51 0.8928 0.4356 0.9259 0.090 Uiso d R 1 . .
H H52 0.9316 0.4637 0.7948 0.090 Uiso d R 1 . .
N N1 0.6093(2) 0.39498(13) 0.5450(4) 0.0350(8) Uani d . 1 . .
N N2 0.4439(3) 0.39461(14) 0.6014(5) 0.0454(9) Uani d . 1 . .
H H2 0.3882 0.4056 0.6423 0.055 Uiso d R 1 . .
N N3 0.8036(3) 0.33050(12) 0.5306(5) 0.0392(8) Uani d . 1 . .
N N4 0.8869(3) 0.24674(13) 0.5968(5) 0.0435(9) Uani d . 1 . .
H H4 0.9396 0.2212 0.6395 0.052 Uiso d R 1 . .
C C1 0.5428(3) 0.42338(16) 0.6240(5) 0.0355(10) Uani d . 1 . .
C C2 0.4464(3) 0.34484(17) 0.5008(6) 0.0455(11) Uani d . 1 . .
C C3 0.5486(3) 0.34484(16) 0.4666(6) 0.0365(10) Uani d . 1 . .
C C4 0.5695(3) 0.47801(16) 0.7361(6) 0.0441(11) Uani d . 1 . .
H H4A 0.6252 0.5000 0.6946 0.053 Uiso calc R 1 . .
H H4B 0.4998 0.5009 0.7111 0.053 Uiso calc R 1 . .
C C5 0.6159(4) 0.46803(18) 0.9430(7) 0.0665(14) Uani d . 1 . .
H H5A 0.6874 0.4474 0.9698 0.100 Uiso calc R 1 . .
H H5B 0.5617 0.4458 0.9850 0.100 Uiso calc R 1 . .
H H5C 0.6284 0.5045 1.0073 0.100 Uiso calc R 1 . .
C C6 0.3461(3) 0.30308(19) 0.4455(7) 0.0729(16) Uani d . 1 . .
H H6A 0.3218 0.2942 0.5538 0.109 Uiso calc R 1 . .
H H6B 0.3696 0.2683 0.3973 0.109 Uiso calc R 1 . .
H H6C 0.2835 0.3203 0.3503 0.109 Uiso calc R 1 . .
C C7 0.9028(3) 0.30417(17) 0.6091(6) 0.0403(10) Uani d . 1 . .
C C8 0.7732(4) 0.23503(16) 0.5055(6) 0.0417(11) Uani d . 1 . .
C C9 0.7212(3) 0.28746(16) 0.4628(6) 0.0385(10) Uani d . 1 . .
C C10 1.0158(3) 0.33196(18) 0.7043(7) 0.0669(15) Uani d . 1 . .
H H10A 1.0293 0.3614 0.6207 0.080 Uiso calc R 1 . .
H H10B 1.0092 0.3514 0.8161 0.080 Uiso calc R 1 . .
C C11 1.1157(4) 0.2954(2) 0.7594(10) 0.116(3) Uani d . 1 . .
H H11A 1.1282 0.2785 0.6494 0.173 Uiso calc R 1 . .
H H11B 1.1038 0.2654 0.8408 0.173 Uiso calc R 1 . .
H H11C 1.1816 0.3180 0.8248 0.173 Uiso calc R 1 . .
C C12 0.7272(3) 0.17517(16) 0.4687(6) 0.0559(13) Uani d . 1 . .
H H12A 0.6454 0.1766 0.4111 0.084 Uiso calc R 1 . .
H H12B 0.7438 0.1544 0.5854 0.084 Uiso calc R 1 . .
H H12C 0.7626 0.1560 0.3860 0.084 Uiso calc R 1 . .
C C13 0.5996(3) 0.30202(16) 0.3626(6) 0.0450(11) Uani d . 1 . .
H H13A 0.5540 0.2669 0.3434 0.054 Uiso calc R 1 . .
H H13B 0.5952 0.3176 0.2398 0.054 Uiso calc R 1 . .
C C14 0.7802(3) 0.51976(19) 0.3595(6) 0.0420(11) Uani d . 1 . .
C C15 0.8731(4) 0.48180(19) 0.3153(6) 0.0465(11) Uani d . 1 . .
O O6 1.1845(3) 0.07904(14) 0.6127(5) 0.0904(11) Uani d . 1 . .
H H6F 1.1814 0.0493 0.6779 0.136 Uiso d R 1 . .
H H6G 1.1552 0.0701 0.4975 0.136 Uiso d R 1 . .
O O7 1.0089(3) 0.14122(14) 0.7024(6) 0.1067(15) Uani d . 1 . .
H H7C 0.9722 0.1194 0.7563 0.160 Uiso d R 1 . .
H H7D 1.0608 0.1214 0.6762 0.160 Uiso d R 1 . .

loop_
_atom_site_aniso_label
_atom_site_aniso_U_11
_atom_site_aniso_U_22
_atom_site_aniso_U_33
_atom_site_aniso_U_12
_atom_site_aniso_U_13
_atom_site_aniso_U_23
Cu1 0.0386(3) 0.0339(3) 0.0511(3) 0.0007(2) 0.0197(3) 0.0014(3)
O1 0.0566(19) 0.0352(17) 0.078(2) 0.0074(13) 0.0411(18) 0.0105(15)
O2 0.066(2) 0.041(2) 0.084(3) 0.0000(15) 0.0355(19) 0.0150(17)
O3 0.0421(17) 0.046(2) 0.066(2) 0.0043(13) 0.0285(16) 0.0026(15)
O4 0.079(2) 0.064(2) 0.105(3) -0.0064(17) 0.067(2) 0.012(2)
O5 0.0454(18) 0.084(2) 0.051(2) -0.0148(15) 0.0156(16) -0.0019(16)
N1 0.0313(18) 0.037(2) 0.039(2) 0.0026(14) 0.0142(17) 0.0010(15)
N2 0.033(2) 0.047(2) 0.060(3) 0.0009(16) 0.0204(18) 0.0009(18)
N3 0.036(2) 0.033(2) 0.050(2) 0.0015(16) 0.0155(18) 0.0029(16)
N4 0.044(2) 0.035(2) 0.055(3) 0.0080(16) 0.0182(19) 0.0012(17)
C1 0.035(2) 0.033(3) 0.038(3) 0.0006(19) 0.009(2) 0.0045(19)
C2 0.039(3) 0.041(3) 0.055(3) -0.002(2) 0.012(2) -0.006(2)
C3 0.029(2) 0.040(3) 0.037(3) -0.0010(18) 0.006(2) -0.0020(19)
C4 0.045(3) 0.035(3) 0.057(3) 0.0029(19) 0.022(2) 0.000(2)
C5 0.070(3) 0.065(3) 0.061(4) 0.013(3) 0.014(3) -0.006(3)
C6 0.046(3) 0.068(4) 0.109(5) -0.016(2) 0.032(3) -0.021(3)
C7 0.040(3) 0.031(3) 0.052(3) 0.003(2) 0.017(2) 0.000(2)
C8 0.057(3) 0.034(2) 0.043(3) -0.002(2) 0.028(2) -0.007(2)
C9 0.040(3) 0.040(3) 0.038(3) -0.002(2) 0.015(2) -0.008(2)
C10 0.042(3) 0.052(3) 0.100(5) 0.003(2) 0.011(3) -0.001(3)
C11 0.051(4) 0.068(4) 0.205(8) 0.010(3) 0.004(4) 0.008(4)
C12 0.065(3) 0.038(3) 0.073(4) -0.005(2) 0.034(3) -0.011(2)
C13 0.044(3) 0.042(3) 0.050(3) -0.003(2) 0.016(2) -0.010(2)
C14 0.040(3) 0.042(3) 0.042(3) -0.007(2) 0.011(2) 0.003(2)
C15 0.043(3) 0.046(3) 0.053(3) -0.009(2) 0.017(2) -0.001(2)
O6 0.086(3) 0.076(3) 0.114(3) 0.0166(19) 0.038(2) -0.001(2)
O7 0.119(3) 0.070(2) 0.167(4) 0.045(2) 0.098(3) 0.062(2)

loop_
_atom_type_symbol
_atom_type_description
_atom_type_scat_dispersion_real
_atom_type_scat_dispersion_imag
_atom_type_scat_source
C C 0.0033 0.0016 'International Tables Vol C Tables 4.2.6.8 and 6.1.1.4'
H H 0.0000 0.0000 'International Tables Vol C Tables 4.2.6.8 and 6.1.1.4'
N N 0.0061 0.0033 'International Tables Vol C Tables 4.2.6.8 and 6.1.1.4'
O O 0.0106 0.0060 'International Tables Vol C Tables 4.2.6.8 and 6.1.1.4'
Cu Cu 0.3201 1.2651 'International Tables Vol C Tables 4.2.6.8 and 6.1.1.4'

loop_
_geom_angle_atom_site_label_1
_geom_angle_atom_site_label_2
_geom_angle_atom_site_label_3
_geom_angle_site_symmetry_1
_geom_angle_site_symmetry_3
_geom_angle
_geom_angle_publ_flag
O1 Cu1 N3 . . 171.72(13) ?
O1 Cu1 O3 . . 82.66(11) ?
N3 Cu1 O3 . . 91.60(12) ?
O1 Cu1 N1 . . 92.73(11) ?
N3 Cu1 N1 . . 90.62(12) ?
O3 Cu1 N1 . . 159.73(12) ?
O1 Cu1 O5 . . 86.16(11) ?
N3 Cu1 O5 . . 100.35(12) ?
O3 Cu1 O5 . . 95.07(11) ?
N1 Cu1 O5 . . 104.34(11) ?
C14 O1 Cu1 . . 114.9(3) ?
C15 O3 Cu1 . . 113.8(2) ?
Cu1 O5 H51 . . 140.0 ?
Cu1 O5 H52 . . 106.7 ?
H51 O5 H52 . . 107.4 ?
C1 N1 C3 . . 106.3(3) ?
C1 N1 Cu1 . . 132.3(3) ?
C3 N1 Cu1 . . 121.2(2) ?
C1 N2 C2 . . 108.6(3) ?
C1 N2 H2 . . 125.5 ?
C2 N2 H2 . . 125.8 ?
C7 N3 C9 . . 107.0(3) ?
C7 N3 Cu1 . . 131.0(3) ?
C9 N3 Cu1 . . 121.9(3) ?
C7 N4 C8 . . 109.4(3) ?
C7 N4 H4 . . 125.3 ?
C8 N4 H4 . . 125.2 ?
N1 C1 N2 . . 110.2(3) ?
N1 C1 C4 . . 127.8(3) ?
N2 C1 C4 . . 121.9(3) ?
C3 C2 N2 . . 105.9(3) ?
C3 C2 C6 . . 131.7(4) ?
N2 C2 C6 . . 122.3(3) ?
C2 C3 N1 . . 108.9(3) ?
C2 C3 C13 . . 130.3(4) ?
N1 C3 C13 . . 120.8(3) ?
C5 C4 C1 . . 113.4(3) ?
C5 C4 H4A . . 108.9 ?
C1 C4 H4A . . 108.9 ?
C5 C4 H4B . . 108.9 ?
C1 C4 H4B . . 108.9 ?
H4A C4 H4B . . 107.7 ?
C4 C5 H5A . . 109.5 ?
C4 C5 H5B . . 109.5 ?
H5A C5 H5B . . 109.5 ?
C4 C5 H5C . . 109.5 ?
H5A C5 H5C . . 109.5 ?
H5B C5 H5C . . 109.5 ?
C2 C6 H6A . . 109.5 ?
C2 C6 H6B . . 109.5 ?
H6A C6 H6B . . 109.5 ?
C2 C6 H6C . . 109.5 ?
H6A C6 H6C . . 109.5 ?
H6B C6 H6C . . 109.5 ?
N3 C7 N4 . . 109.4(3) ?
N3 C7 C10 . . 127.0(4) ?
N4 C7 C10 . . 123.6(4) ?
C9 C8 N4 . . 105.6(3) ?
C9 C8 C12 . . 131.6(4) ?
N4 C8 C12 . . 122.9(4) ?
C8 C9 N3 . . 108.5(3) ?
C8 C9 C13 . . 130.1(4) ?
N3 C9 C13 . . 121.4(3) ?
C11 C10 C7 . . 117.6(4) ?
C11 C10 H10A . . 107.9 ?
C7 C10 H10A . . 107.9 ?
C11 C10 H10B . . 107.9 ?
C7 C10 H10B . . 107.9 ?
H10A C10 H10B . . 107.2 ?
C10 C11 H11A . . 109.5 ?
C10 C11 H11B . . 109.5 ?
H11A C11 H11B . . 109.5 ?
C10 C11 H11C . . 109.5 ?
H11A C11 H11C . . 109.5 ?
H11B C11 H11C . . 109.5 ?
C8 C12 H12A . . 109.5 ?
C8 C12 H12B . . 109.5 ?
H12A C12 H12B . . 109.5 ?
C8 C12 H12C . . 109.5 ?
H12A C12 H12C . . 109.5 ?
H12B C12 H12C . . 109.5 ?
C9 C13 C3 . . 113.3(3) ?
C9 C13 H13A . . 108.9 ?
C3 C13 H13A . . 108.9 ?
C9 C13 H13B . . 108.9 ?
C3 C13 H13B . . 108.9 ?
H13A C13 H13B . . 107.7 ?
O2 C14 O1 . . 124.7(4) ?
O2 C14 C15 . . 121.0(4) ?
O1 C14 C15 . . 114.2(4) ?
O4 C15 O3 . . 125.3(4) ?
O4 C15 C14 . . 120.6(4) ?
O3 C15 C14 . . 114.2(4) ?
H6F O6 H6G . . 107.5 ?
H7C O7 H7D . . 108.5 ?

loop_
_geom_bond_atom_site_label_1
_geom_bond_atom_site_label_2
_geom_bond_site_symmetry_2
_geom_bond_distance
_geom_bond_publ_flag
Cu1 O1 . 1.951(2) ?
Cu1 N3 . 1.975(3) ?
Cu1 O3 . 1.980(3) ?
Cu1 N1 . 2.000(3) ?
Cu1 O5 . 2.362(3) ?
O1 C14 . 1.283(4) ?
O2 C14 . 1.230(4) ?
O3 C15 . 1.287(4) ?
O4 C15 . 1.216(4) ?
O5 H51 . 0.8489 ?
O5 H52 . 0.8497 ?
N1 C1 . 1.311(4) ?
N1 C3 . 1.407(4) ?
N2 C1 . 1.342(4) ?
N2 C2 . 1.380(5) ?
N2 H2 . 0.8599 ?
N3 C7 . 1.323(4) ?
N3 C9 . 1.398(4) ?
N4 C7 . 1.344(4) ?
N4 C8 . 1.375(5) ?
N4 H4 . 0.8603 ?
C1 C4 . 1.497(5) ?
C2 C3 . 1.341(5) ?
C2 C6 . 1.515(5) ?
C3 C13 . 1.501(5) ?
C4 C5 . 1.491(6) ?
C4 H4A . 0.9700 ?
C4 H4B . 0.9700 ?
C5 H5A . 0.9600 ?
C5 H5B . 0.9600 ?
C5 H5C . 0.9600 ?
C6 H6A . 0.9600 ?
C6 H6B . 0.9600 ?
C6 H6C . 0.9600 ?
C7 C10 . 1.493(5) ?
C8 C9 . 1.363(5) ?
C8 C12 . 1.490(5) ?
C9 C13 . 1.485(5) ?
C10 C11 . 1.437(5) ?
C10 H10A . 0.9700 ?
C10 H10B . 0.9700 ?
C11 H11A . 0.9600 ?
C11 H11B . 0.9600 ?
C11 H11C . 0.9600 ?
C12 H12A . 0.9600 ?
C12 H12B . 0.9600 ?
C12 H12C . 0.9600 ?
C13 H13A . 0.9700 ?
C13 H13B . 0.9700 ?
C14 C15 . 1.543(5) ?
O6 H6F . 0.8505 ?
O6 H6G . 0.8503 ?
O7 H7C . 0.8504 ?
O7 H7D . 0.8495 ?

loop_
_geom_hbond_atom_site_label_D
_geom_hbond_atom_site_label_H
_geom_hbond_atom_site_label_A
_geom_hbond_site_symmetry_A
_geom_hbond_distance_DH
_geom_hbond_distance_HA
_geom_hbond_distance_DA
_geom_hbond_angle_DHA
O5 H51 O4 1_556 0.85 2.58 3.177(4) 128
O5 H52 O4 3_766 0.85 1.90 2.748(4) 174
N2 H2 O2 3_666 0.86 2.09 2.943(4) 171
N4 H4 O7 . 0.86 2.03 2.847(4) 158
O6 H6F O5 2_746 0.85 2.50 3.259(4) 149
O6 H6G O4 2_745 0.85 2.30 3.057(5) 148
O7 H7C O3 4_566 0.85 2.03 2.882(4) 178
O7 H7D O6 . 0.85 1.97 2.818(4) 177
